data_4101136
_journal_name_full 'Journal of the American Chemical Society'
_journal_paper_doi 10.1021/ja054684s
_journal_year 2006
_chemical_formula_sum 'C36 H46 Al Br N2 O2'
_chemical_formula_weight 645.64
_space_group_IT_number 2
_symmetry_cell_setting triclinic
_symmetry_space_group_name_Hall '-P 1'
_symmetry_space_group_name_H-M 'P -1'
_cell_angle_alpha 92.427(2)
_cell_angle_beta 95.630(2)
_cell_angle_gamma 110.941(2)
_cell_formula_units_Z 2
_cell_length_a 10.7690(3)
_cell_length_b 12.4573(5)
_cell_length_c 13.6139(5)
_cell_measurement_temperature 90.0(2)
_cell_volume 1691.58(10)
_diffrn_ambient_temperature 90.0(2)
_exptl_crystal_density_diffrn 1.268
_cod_database_code 4101136

loop_
_symmetry_equiv_pos_as_xyz
'x, y, z'
'-x, -y, -z'

loop_
_atom_site_label
_atom_site_type_symbol
_atom_site_fract_x
_atom_site_fract_y
_atom_site_fract_z
_atom_site_U_iso_or_equiv
_atom_site_adp_type
_atom_site_occupancy
_atom_site_symmetry_multiplicity
_atom_site_calc_flag
_atom_site_refinement_flags
_atom_site_disorder_assembly
_atom_site_disorder_group
Al1 Al 0.74976(12) 0.92486(10) 0.37666(9) 0.0179(3) Uani 1 1 d . . .
N1 N 0.7231(3) 1.0209(3) 0.4881(3) 0.0189(8) Uani 1 1 d . . .
N2 N 0.8513(3) 0.8838(3) 0.4899(3) 0.0186(8) Uani 1 1 d . . .
O1 O 0.7578(3) 1.0379(2) 0.2994(2) 0.0213(7) Uani 1 1 d . . .
O2 O 0.8281(3) 0.8649(2) 0.2916(2) 0.0211(7) Uani 1 1 d . . .
Br1 Br 0.53153(4) 0.78561(4) 0.35588(4) 0.02487(19) Uani 1 1 d . . .
C1 C 0.6998(4) 1.1160(4) 0.2985(3) 0.0198(9) Uani 1 1 d . . .
C2 C 0.6858(4) 1.1711(4) 0.2112(3) 0.0222(10) Uani 1 1 d . . .
C3 C 0.7298(5) 1.1366(4) 0.1145(3) 0.0254(10) Uani 1 1 d . . .
C4 C 0.8797(5) 1.1564(4) 0.1280(3) 0.0271(11) Uani 1 1 d . . .
H4A H 0.9038 1.1274 0.0675 0.041 Uiso 1 1 calc R . .
H4B H 0.8993 1.1153 0.1838 0.041 Uiso 1 1 calc R . .
H4C H 0.9319 1.2391 0.1414 0.041 Uiso 1 1 calc R . .
C5 C 0.6478(5) 1.0081(4) 0.0845(4) 0.0294(11) Uani 1 1 d . . .
H5A H 0.5520 0.9951 0.0790 0.044 Uiso 1 1 calc R . .
H5B H 0.6689 0.9612 0.1348 0.044 Uiso 1 1 calc R . .
H5C H 0.6702 0.9861 0.0205 0.044 Uiso 1 1 calc R . .
C6 C 0.7059(6) 1.2064(4) 0.0292(4) 0.0346(12) Uani 1 1 d . . .
H6A H 0.7564 1.2887 0.0472 0.052 Uiso 1 1 calc R . .
H6B H 0.6102 1.1931 0.0166 0.052 Uiso 1 1 calc R . .
H6C H 0.7359 1.1821 -0.0307 0.052 Uiso 1 1 calc R . .
C7 C 0.6275(4) 1.2541(4) 0.2163(3) 0.0214(10) Uani 1 1 d . . .
H7 H 0.6185 1.2914 0.1581 0.026 Uiso 1 1 calc R . .
C8 C 0.5808(4) 1.2871(4) 0.3013(3) 0.0212(10) Uani 1 1 d . . .
C9 C 0.5288(4) 1.3858(4) 0.3012(4) 0.0236(10) Uani 1 1 d . . .
C10 C 0.4407(5) 1.3804(5) 0.2034(4) 0.0351(12) Uani 1 1 d . . .
H10A H 0.4929 1.3839 0.1477 0.053 Uiso 1 1 calc R . .
H10B H 0.4104 1.4458 0.2047 0.053 Uiso 1 1 calc R . .
H10C H 0.3628 1.3081 0.1955 0.053 Uiso 1 1 calc R . .
C11 C 0.4468(5) 1.3856(4) 0.3861(4) 0.0311(11) Uani 1 1 d . . .
H11A H 0.3693 1.3132 0.3804 0.047 Uiso 1 1 calc R . .
H11B H 0.4158 1.4506 0.3832 0.047 Uiso 1 1 calc R . .
H11C H 0.5024 1.3930 0.4493 0.047 Uiso 1 1 calc R . .
C12 C 0.6499(5) 1.4994(4) 0.3122(5) 0.0356(13) Uani 1 1 d . . .
H12A H 0.7078 1.5031 0.3735 0.053 Uiso 1 1 calc R . .
H12B H 0.6190 1.5644 0.3148 0.053 Uiso 1 1 calc R . .
H12C H 0.7004 1.5033 0.2555 0.053 Uiso 1 1 calc R . .
C13 C 0.5928(4) 1.2313(4) 0.3841(3) 0.0210(10) Uani 1 1 d . . .
H13 H 0.5606 1.2498 0.4426 0.025 Uiso 1 1 calc R . .
C14 C 0.6524(4) 1.1465(4) 0.3845(3) 0.0191(9) Uani 1 1 d . . .
C15 C 0.6733(4) 1.1011(3) 0.4765(3) 0.0156(9) Uani 1 1 d . . .
H15 H 0.6490 1.1317 0.5336 0.019 Uiso 1 1 calc R . .
C16 C 0.7521(4) 0.9895(4) 0.5845(3) 0.0196(9) Uani 1 1 d . . .
C17 C 0.7154(4) 1.0227(4) 0.6719(4) 0.0251(10) Uani 1 1 d . . .
H17 H 0.6622 1.0693 0.6708 0.030 Uiso 1 1 calc R . .
C18 C 0.7556(5) 0.9885(4) 0.7605(3) 0.0255(10) Uani 1 1 d . . .
H18 H 0.7309 1.0119 0.8206 0.031 Uiso 1 1 calc R . .
C19 C 0.8330(5) 0.9193(4) 0.7615(4) 0.0284(11) Uani 1 1 d . . .
H19 H 0.8611 0.8962 0.8228 0.034 Uiso 1 1 calc R . .
C20 C 0.8692(4) 0.8839(4) 0.6751(3) 0.0225(10) Uani 1 1 d . . .
H20 H 0.9222 0.8371 0.6770 0.027 Uiso 1 1 calc R . .
C21 C 0.8279(4) 0.9170(4) 0.5854(3) 0.0199(9) Uani 1 1 d . . .
C22 C 0.9256(4) 0.8209(4) 0.4803(3) 0.0207(10) Uani 1 1 d . . .
H22 H 0.9706 0.8076 0.5395 0.025 Uiso 1 1 calc R . .
C23 C 0.9452(4) 0.7710(4) 0.3908(3) 0.0201(9) Uani 1 1 d . . .
C24 C 0.8893(4) 0.7896(4) 0.2967(3) 0.0189(9) Uani 1 1 d . . .
C25 C 0.9003(4) 0.7286(4) 0.2102(3) 0.0226(10) Uani 1 1 d . . .
C26 C 0.8355(5) 0.7399(4) 0.1079(4) 0.0266(10) Uani 1 1 d . . .
C27 C 0.8991(5) 0.8654(4) 0.0805(4) 0.0303(11) Uani 1 1 d . . .
H27A H 0.8865 0.9179 0.1309 0.045 Uiso 1 1 calc R . .
H27B H 0.8562 0.8735 0.0159 0.045 Uiso 1 1 calc R . .
H27C H 0.9951 0.8843 0.0775 0.045 Uiso 1 1 calc R . .
C28 C 0.6830(5) 0.7071(4) 0.1072(4) 0.0289(11) Uani 1 1 d . . .
H28A H 0.6421 0.6255 0.1189 0.043 Uiso 1 1 calc R . .
H28B H 0.6443 0.7204 0.0427 0.043 Uiso 1 1 calc R . .
H28C H 0.6658 0.7546 0.1595 0.043 Uiso 1 1 calc R . .
C29 C 0.8557(5) 0.6601(4) 0.0256(4) 0.0304(11) Uani 1 1 d . . .
H29A H 0.9515 0.6752 0.0260 0.046 Uiso 1 1 calc R . .
H29B H 0.8193 0.6751 -0.0390 0.046 Uiso 1 1 calc R . .
H29C H 0.8091 0.5793 0.0377 0.046 Uiso 1 1 calc R . .
C30 C 0.9691(4) 0.6539(4) 0.2229(4) 0.0240(10) Uani 1 1 d . . .
H30 H 0.9763 0.6118 0.1653 0.029 Uiso 1 1 calc R . .
C31 C 1.0296(4) 0.6349(4) 0.3146(3) 0.0217(10) Uani 1 1 d . . .
C32 C 1.0936(4) 0.5433(4) 0.3181(4) 0.0304(11) Uani 1 1 d . . .
C33 C 0.9798(5) 0.4233(4) 0.3012(4) 0.0385(13) Uani 1 1 d . . .
H33A H 0.9198 0.4151 0.3524 0.058 Uiso 1 1 calc R . .
H33B H 1.0184 0.3630 0.3047 0.058 Uiso 1 1 calc R . .
H33C H 0.9291 0.4157 0.2358 0.058 Uiso 1 1 calc R . .
C34 C 1.1858(5) 0.5561(6) 0.2377(5) 0.0450(14) Uani 1 1 d . . .
H34A H 1.1323 0.5369 0.1725 0.068 Uiso 1 1 calc R . .
H34B H 1.2350 0.5039 0.2470 0.068 Uiso 1 1 calc R . .
H34C H 1.2495 0.6359 0.2420 0.068 Uiso 1 1 calc R . .
C35 C 1.1746(5) 0.5491(4) 0.4184(4) 0.0349(12) Uani 1 1 d . . .
H35A H 1.2440 0.6261 0.4329 0.052 Uiso 1 1 calc R . .
H35B H 1.2167 0.4912 0.4163 0.052 Uiso 1 1 calc R . .
H35C H 1.1149 0.5337 0.4702 0.052 Uiso 1 1 calc R . .
C36 C 1.0163(4) 0.6952(4) 0.3971(4) 0.0230(10) Uani 1 1 d . . .
H36 H 1.0559 0.6857 0.4601 0.028 Uiso 1 1 calc R . .

loop_
_atom_site_aniso_label
_atom_site_aniso_U_11
_atom_site_aniso_U_22
_atom_site_aniso_U_33
_atom_site_aniso_U_23
_atom_site_aniso_U_13
_atom_site_aniso_U_12
Al1 0.0133(6) 0.0199(7) 0.0221(7) 0.0017(5) 0.0050(5) 0.0070(5)
N1 0.0125(17) 0.0191(18) 0.026(2) 0.0028(15) 0.0046(15) 0.0064(15)
N2 0.0123(17) 0.0145(18) 0.028(2) 0.0000(15) 0.0039(15) 0.0037(15)
O1 0.0206(15) 0.0236(16) 0.0239(16) 0.0034(13) 0.0082(12) 0.0116(13)
O2 0.0174(15) 0.0203(15) 0.0291(17) 0.0027(13) 0.0081(13) 0.0096(13)
Br1 0.0140(3) 0.0263(3) 0.0325(3) -0.0016(2) 0.00746(19) 0.00451(19)
C1 0.014(2) 0.016(2) 0.030(3) 0.0005(18) 0.0067(18) 0.0047(17)
C2 0.018(2) 0.023(2) 0.023(2) -0.0004(19) 0.0028(18) 0.0038(18)
C3 0.028(2) 0.027(2) 0.023(2) 0.0027(19) 0.0051(19) 0.012(2)
C4 0.029(3) 0.031(3) 0.025(3) 0.002(2) 0.013(2) 0.012(2)
C5 0.033(3) 0.028(3) 0.026(3) -0.002(2) -0.001(2) 0.013(2)
C6 0.051(3) 0.030(3) 0.028(3) 0.006(2) 0.009(2) 0.020(2)
C7 0.016(2) 0.020(2) 0.028(2) 0.0009(19) 0.0017(18) 0.0069(18)
C8 0.0076(19) 0.022(2) 0.031(3) 0.0004(19) 0.0003(17) 0.0014(17)
C9 0.017(2) 0.020(2) 0.036(3) 0.003(2) 0.0021(19) 0.0096(19)
C10 0.030(3) 0.042(3) 0.041(3) 0.007(2) 0.003(2) 0.022(2)
C11 0.032(3) 0.031(3) 0.039(3) 0.007(2) 0.010(2) 0.020(2)
C12 0.021(2) 0.022(3) 0.066(4) 0.007(2) 0.008(2) 0.009(2)
C13 0.014(2) 0.023(2) 0.027(2) -0.0020(19) 0.0039(18) 0.0087(18)
C14 0.015(2) 0.019(2) 0.025(2) 0.0021(18) 0.0062(18) 0.0066(17)
C15 0.016(2) 0.017(2) 0.014(2) 0.0007(17) 0.0056(16) 0.0044(17)
C16 0.014(2) 0.018(2) 0.024(2) 0.0006(18) 0.0064(17) 0.0021(17)
C17 0.019(2) 0.029(3) 0.032(3) 0.003(2) 0.009(2) 0.013(2)
C18 0.025(2) 0.031(3) 0.023(2) 0.002(2) 0.0078(19) 0.012(2)
C19 0.025(2) 0.033(3) 0.026(3) 0.007(2) 0.004(2) 0.008(2)
C20 0.018(2) 0.024(2) 0.026(3) 0.0004(19) 0.0016(18) 0.0084(18)
C21 0.013(2) 0.017(2) 0.026(2) -0.0028(18) 0.0031(18) 0.0004(17)
C22 0.011(2) 0.018(2) 0.032(3) 0.0023(19) 0.0037(18) 0.0039(17)
C23 0.010(2) 0.016(2) 0.032(3) -0.0015(18) 0.0047(18) 0.0022(17)
C24 0.012(2) 0.016(2) 0.027(2) 0.0018(18) 0.0082(17) 0.0018(17)
C25 0.014(2) 0.028(2) 0.022(2) -0.0035(19) 0.0038(18) 0.0033(18)
C26 0.023(2) 0.029(3) 0.030(3) 0.002(2) 0.011(2) 0.009(2)
C27 0.034(3) 0.030(3) 0.029(3) 0.004(2) 0.011(2) 0.012(2)
C28 0.024(2) 0.036(3) 0.026(3) 0.001(2) 0.003(2) 0.011(2)
C29 0.034(3) 0.033(3) 0.027(3) -0.003(2) 0.007(2) 0.014(2)
C30 0.014(2) 0.022(2) 0.034(3) -0.008(2) 0.0101(19) 0.0032(18)
C31 0.012(2) 0.020(2) 0.034(3) -0.0040(19) 0.0016(18) 0.0076(18)
C32 0.015(2) 0.031(3) 0.046(3) -0.011(2) -0.002(2) 0.012(2)
C33 0.031(3) 0.027(3) 0.058(4) -0.010(2) -0.011(3) 0.016(2)
C34 0.029(3) 0.063(4) 0.053(4) -0.010(3) 0.002(3) 0.031(3)
C35 0.025(3) 0.033(3) 0.051(3) -0.005(2) 0.000(2) 0.017(2)
C36 0.010(2) 0.022(2) 0.035(3) 0.002(2) 0.0003(18) 0.0028(18)

loop_
_geom_bond_atom_site_label_1
_geom_bond_atom_site_label_2
_geom_bond_distance
_geom_bond_site_symmetry_2
_geom_bond_publ_flag
Al1 O1 1.776(3) . ?
Al1 O2 1.783(3) . ?
Al1 N2 1.992(4) . ?
Al1 N1 1.998(4) . ?
Al1 Br1 2.3508(12) . ?
N1 C15 1.300(6) . ?
N1 C16 1.423(6) . ?
N2 C22 1.317(6) . ?
N2 C21 1.420(6) . ?
O1 C1 1.331(5) . ?
O2 C24 1.326(5) . ?
C1 C14 1.412(6) . ?
C1 C2 1.420(6) . ?
C2 C7 1.391(6) . ?
C2 C3 1.537(6) . ?
C3 C4 1.535(7) . ?
C3 C6 1.537(7) . ?
C3 C5 1.540(7) . ?
C4 H4A 0.9800 . ?
C4 H4B 0.9800 . ?
C4 H4C 0.9800 . ?
C5 H5A 0.9800 . ?
C5 H5B 0.9800 . ?
C5 H5C 0.9800 . ?
C6 H6A 0.9800 . ?
C6 H6B 0.9800 . ?
C6 H6C 0.9800 . ?
C7 C8 1.407(7) . ?
C7 H7 0.9500 . ?
C8 C13 1.369(6) . ?
C8 C9 1.523(6) . ?
C9 C11 1.521(7) . ?
C9 C12 1.533(6) . ?
C9 C10 1.542(7) . ?
C10 H10A 0.9800 . ?
C10 H10B 0.9800 . ?
C10 H10C 0.9800 . ?
C11 H11A 0.9800 . ?
C11 H11B 0.9800 . ?
C11 H11C 0.9800 . ?
C12 H12A 0.9800 . ?
C12 H12B 0.9800 . ?
C12 H12C 0.9800 . ?
C13 C14 1.418(6) . ?
C13 H13 0.9500 . ?
C14 C15 1.427(6) . ?
C15 H15 0.9500 . ?
C16 C17 1.381(6) . ?
C16 C21 1.417(6) . ?
C17 C18 1.377(7) . ?
C17 H17 0.9500 . ?
C18 C19 1.396(7) . ?
C18 H18 0.9500 . ?
C19 C20 1.378(7) . ?
C19 H19 0.9500 . ?
C20 C21 1.388(6) . ?
C20 H20 0.9500 . ?
C22 C23 1.413(6) . ?
C22 H22 0.9500 . ?
C23 C36 1.413(6) . ?
C23 C24 1.425(6) . ?
C24 C25 1.413(6) . ?
C25 C30 1.388(7) . ?
C25 C26 1.530(7) . ?
C26 C28 1.543(6) . ?
C26 C27 1.545(7) . ?
C26 C29 1.549(7) . ?
C27 H27A 0.9800 . ?
C27 H27B 0.9800 . ?
C27 H27C 0.9800 . ?
C28 H28A 0.9800 . ?
C28 H28B 0.9800 . ?
C28 H28C 0.9800 . ?
C29 H29A 0.9800 . ?
C29 H29B 0.9800 . ?
C29 H29C 0.9800 . ?
C30 C31 1.419(7) . ?
C30 H30 0.9500 . ?
C31 C36 1.372(7) . ?
C31 C32 1.530(6) . ?
C32 C34 1.525(8) . ?
C32 C35 1.530(7) . ?
C32 C33 1.548(7) . ?
C33 H33A 0.9800 . ?
C33 H33B 0.9800 . ?
C33 H33C 0.9800 . ?
C34 H34A 0.9800 . ?
C34 H34B 0.9800 . ?
C34 H34C 0.9800 . ?
C35 H35A 0.9800 . ?
C35 H35B 0.9800 . ?
C35 H35C 0.9800 . ?
C36 H36 0.9500 . ?
